data_4516601
loop_
_publ_author_name
'Usman, Muhammad'
'Mendiratta, Shruti'
'Batjargal, Sainbileg'
'Haider, Golam'
'Hayashi, Michitoshi'
'Rao Gade, Narsinga'
'Chen, Jenq-Wei'
'Chen, Yang-Fang'
'Lu, Kuang-Lieh'

_publ_section_title
;
 Semiconductor Behavior of a Three-Dimensional Strontium-Based
 Metal-Organic Framework.
;
_journal_issue 41
_journal_name_full 'ACS applied materials &amp; interfaces'
_journal_page_first 22767
_journal_page_last 22774
_journal_paper_doi 10.1021/acsami.5b07228
_journal_volume 7
_journal_year 2015
_chemical_formula_moiety 'C9 H4 O6, Sr, H2 O'
_chemical_formula_sum 'C9 H6 O7 Sr'
_chemical_formula_weight 313.76
_space_group_IT_number 2
_space_group_name_Hall '-P 1'
_space_group_name_H-M_alt 'P -1'
_symmetry_cell_setting triclinic
_symmetry_space_group_name_H-M 'P -1'
_atom_sites_solution_hydrogens geom
_atom_sites_solution_primary direct
_atom_sites_solution_secondary difmap
_audit_creation_method SHELXL-97
_cell_angle_alpha 87.650(5)
_cell_angle_beta 82.614(5)
_cell_angle_gamma 72.056(5)
_cell_formula_units_Z 2
_cell_length_a 6.8546(6)
_cell_length_b 7.0142(6)
_cell_length_c 10.7620(8)
_cell_measurement_reflns_used 0
_cell_measurement_temperature 200(2)
_cell_measurement_theta_max 0
_cell_measurement_theta_min 0
_cell_volume 488.18(7)
_computing_molecular_graphics 'Ortep-3 for Windows (Farrugia, 1997)'
_computing_publication_material 'WinGX publication routines (Farrugia, 1999)'
_computing_structure_refinement 'SHELXL-97 (Sheldrick, 1997)'
_computing_structure_solution 'SHELXS-86 (Sheldrick, 1986)'
_diffrn_ambient_temperature 200(2)
_diffrn_measured_fraction_theta_full 0.989
_diffrn_measured_fraction_theta_max 0.989
_diffrn_radiation_monochromator graphite
_diffrn_radiation_source 'fine-focus sealed tube'
_diffrn_radiation_type MoK\a
_diffrn_radiation_wavelength 0.71073
_diffrn_reflns_av_R_equivalents 0.0384
_diffrn_reflns_av_sigmaI/netI 0.0459
_diffrn_reflns_limit_h_max 8
_diffrn_reflns_limit_h_min -7
_diffrn_reflns_limit_k_max 8
_diffrn_reflns_limit_k_min -8
_diffrn_reflns_limit_l_max 12
_diffrn_reflns_limit_l_min -10
_diffrn_reflns_number 4077
_diffrn_reflns_theta_full 25.13
_diffrn_reflns_theta_max 25.13
_diffrn_reflns_theta_min 1.91
_exptl_absorpt_coefficient_mu 5.545
_exptl_absorpt_correction_T_max 0.8087
_exptl_absorpt_correction_T_min 0.2401
_exptl_absorpt_correction_type multi-scan
_exptl_crystal_colour colorless
_exptl_crystal_density_diffrn 2.134
_exptl_crystal_density_method 'not measured'
_exptl_crystal_description prism
_exptl_crystal_F_000 308
_exptl_crystal_size_max 0.36
_exptl_crystal_size_mid 0.25
_exptl_crystal_size_min 0.04
_refine_diff_density_max 4.765
_refine_diff_density_min -1.151
_refine_diff_density_rms 0.246
_refine_ls_extinction_method none
_refine_ls_goodness_of_fit_ref 1.094
_refine_ls_hydrogen_treatment constr
_refine_ls_matrix_type full
_refine_ls_number_parameters 154
_refine_ls_number_reflns 1733
_refine_ls_number_restraints 0
_refine_ls_restrained_S_all 1.094
_refine_ls_R_factor_all 0.0713
_refine_ls_R_factor_gt 0.0689
_refine_ls_shift/su_max 0.001
_refine_ls_shift/su_mean 0.000
_refine_ls_structure_factor_coef Fsqd
_refine_ls_weighting_details 'calc w=1/[\s^2^(Fo^2^)+(0.0474P)^2^+17.7412P] where P=(Fo^2^+2Fc^2^)/3'
_refine_ls_weighting_scheme calc
_refine_ls_wR_factor_gt 0.1818
_refine_ls_wR_factor_ref 0.1829
_reflns_number_gt 1643
_reflns_number_total 1733
_reflns_threshold_expression >2sigma(I)
_cod_data_source_file am5b07228_si_002.cif
_cod_data_source_block a14264
_cod_depositor_comments
;

2022-02-23
Z value and formula fixed to values more according to usual
chemical conventions.                 miguel
;
_cod_original_formula_sum 'C18 H12 O14 Sr2'
_cod_original_formula_weight 627.52
_cod_original_formula_moiety 'C18 H12 O14 Sr2'
_cod_original_formula_units_Z 1
_cod_database_code 4516601

loop_
_symmetry_equiv_pos_as_xyz
'x, y, z'
'-x, -y, -z'

loop_
_atom_site_label
_atom_site_type_symbol
_atom_site_fract_x
_atom_site_fract_y
_atom_site_fract_z
_atom_site_U_iso_or_equiv
_atom_site_adp_type
_atom_site_occupancy
_atom_site_symmetry_multiplicity
_atom_site_calc_flag
_atom_site_refinement_flags
C1 C 0.5601(16) 0.2584(14) 0.8263(10) 0.015(2) Uani 1 1 d .
C2 C 0.7057(15) 0.2640(14) 0.7137(9) 0.0119(19) Uani 1 1 d .
C3 C 0.9149(15) 0.2331(14) 0.7241(9) 0.0120(19) Uani 1 1 d .
C4 C 0.9921(15) 0.2252(15) 0.8500(9) 0.014(2) Uani 1 1 d .
C5 C 1.0531(16) 0.2264(15) 0.6166(10) 0.017(2) Uani 1 1 d .
H5 H 1.1951 0.2060 0.6228 0.020 Uiso 1 1 calc R
C6 C 0.9815(18) 0.2497(15) 0.5000(10) 0.022(2) Uani 1 1 d .
C7 C 1.1323(18) 0.2488(15) 0.3828(10) 0.022(2) Uani 1 1 d .
C8 C 0.7775(19) 0.2814(16) 0.4878(10) 0.025(2) Uani 1 1 d .
H8 H 0.7312 0.2992 0.4074 0.030 Uiso 1 1 calc R
C9 C 0.6389(16) 0.2871(15) 0.5957(10) 0.018(2) Uani 1 1 d .
H9 H 0.4973 0.3069 0.5885 0.021 Uiso 1 1 calc R
O1 O 0.3909(11) 0.4000(10) 0.8471(7) 0.0209(16) Uani 1 1 d .
O2 O 0.6005(11) 0.1078(10) 0.8977(7) 0.0191(16) Uani 1 1 d .
O3 O 0.9072(11) 0.3698(10) 0.9233(7) 0.0180(16) Uani 1 1 d .
O4 O 1.1415(12) 0.0778(11) 0.8744(7) 0.0231(17) Uani 1 1 d .
O5 O 1.3216(12) 0.2235(13) 0.4042(7) 0.0285(19) Uani 1 1 d .
H5A H 1.3961 0.2245 0.3360 0.043 Uiso 1 1 calc R
O6 O 1.0759(12) 0.2662(12) 0.2786(7) 0.0258(18) Uani 1 1 d .
O7 O 0.5381(11) 0.2491(11) 1.1900(7) 0.0198(16) Uani 1 1 d .
H7A H 0.5582 0.3630 1.1826 0.024 Uiso 1 1 d R
H7B H 0.6485 0.1620 1.1593 0.024 Uiso 1 1 d R
Sr1 Sr 0.24077(13) 0.25430(12) 1.05112(8) 0.0094(3) Uani 1 1 d .

loop_
_atom_site_aniso_label
_atom_site_aniso_U_11
_atom_site_aniso_U_22
_atom_site_aniso_U_33
_atom_site_aniso_U_23
_atom_site_aniso_U_13
_atom_site_aniso_U_12
C1 0.018(5) 0.012(5) 0.018(5) 0.003(4) -0.004(4) -0.007(4)
C2 0.015(5) 0.009(4) 0.014(5) 0.003(4) -0.005(4) -0.006(4)
C3 0.014(5) 0.006(4) 0.015(5) -0.002(4) 0.000(4) -0.003(4)
C4 0.010(5) 0.020(5) 0.015(5) 0.000(4) -0.005(4) -0.006(4)
C5 0.015(5) 0.015(5) 0.021(5) 0.004(4) 0.001(4) -0.008(4)
C6 0.033(6) 0.014(5) 0.013(5) 0.001(4) 0.003(4) 0.001(4)
C7 0.039(7) 0.010(5) 0.016(6) 0.000(4) -0.005(5) -0.006(5)
C8 0.038(7) 0.018(5) 0.016(6) -0.001(4) -0.006(5) -0.003(5)
C9 0.016(5) 0.018(5) 0.018(5) 0.001(4) -0.008(4) -0.001(4)
O1 0.016(4) 0.012(4) 0.030(4) 0.007(3) 0.002(3) 0.000(3)
O2 0.016(4) 0.013(4) 0.023(4) 0.006(3) 0.005(3) 0.000(3)
O3 0.021(4) 0.010(3) 0.022(4) -0.010(3) -0.006(3) 0.000(3)
O4 0.023(4) 0.017(4) 0.028(4) -0.006(3) -0.012(3) 0.002(3)
O5 0.026(4) 0.045(5) 0.017(4) 0.001(4) 0.002(3) -0.016(4)
O6 0.030(4) 0.027(4) 0.019(4) 0.003(3) 0.001(3) -0.009(3)
O7 0.016(4) 0.013(3) 0.028(4) -0.002(3) 0.004(3) -0.003(3)
Sr1 0.0120(5) 0.0088(5) 0.0058(5) 0.0010(3) -0.0005(3) -0.0012(3)

loop_
_atom_type_symbol
_atom_type_description
_atom_type_scat_dispersion_real
_atom_type_scat_dispersion_imag
_atom_type_scat_source
C C 0.0033 0.0016 'International Tables Vol C Tables 4.2.6.8 and 6.1.1.4'
H H 0.0000 0.0000 'International Tables Vol C Tables 4.2.6.8 and 6.1.1.4'
O O 0.0106 0.0060 'International Tables Vol C Tables 4.2.6.8 and 6.1.1.4'
Sr Sr -1.5307 3.2498 'International Tables Vol C Tables 4.2.6.8 and 6.1.1.4'

loop_
_geom_angle_atom_site_label_1
_geom_angle_atom_site_label_2
_geom_angle_atom_site_label_3
_geom_angle
_geom_angle_site_symmetry_1
_geom_angle_site_symmetry_3
O2 C1 O1 120.8(9) . .
O2 C1 C2 119.2(9) . .
O1 C1 C2 119.9(9) . .
O2 C1 Sr1 62.9(5) . .
O1 C1 Sr1 57.9(5) . .
C2 C1 Sr1 177.1(7) . .
C9 C2 C3 119.5(9) . .
C9 C2 C1 120.1(9) . .
C3 C2 C1 120.2(9) . .
C5 C3 C2 119.7(9) . .
C5 C3 C4 118.5(9) . .
C2 C3 C4 121.6(9) . .
O3 C4 O4 123.5(9) . .
O3 C4 C3 117.9(9) . .
O4 C4 C3 118.5(9) . .
O3 C4 Sr1 65.9(5) . 1_655
O4 C4 Sr1 59.9(5) . 1_655
C3 C4 Sr1 162.5(7) . 1_655
C3 C5 C6 119.4(10) . .
C3 C5 H5 120.3 . .
C6 C5 H5 120.3 . .
C8 C6 C5 121.9(10) . .
C8 C6 C7 118.9(10) . .
C5 C6 C7 119.2(10) . .
O6 C7 O5 124.4(10) . .
O6 C7 C6 121.1(11) . .
O5 C7 C6 114.4(9) . .
C6 C8 C9 118.7(10) . .
C6 C8 H8 120.6 . .
C9 C8 H8 120.6 . .
C2 C9 C8 120.8(10) . .
C2 C9 H9 119.6 . .
C8 C9 H9 119.6 . .
C1 O1 Sr1 97.6(6) . .
C1 O2 Sr1 154.9(7) . 2_657
C1 O2 Sr1 92.8(6) . .
Sr1 O2 Sr1 108.9(2) 2_657 .
C4 O3 Sr1 147.2(7) . 2_667
C4 O3 Sr1 89.2(6) . 1_655
Sr1 O3 Sr1 106.3(2) 2_667 1_655
C4 O4 Sr1 95.2(6) . 1_655
C7 O5 H5A 109.5 . .
C7 O6 Sr1 137.5(8) . 1_654
Sr1 O7 H7A 107.6 . .
Sr1 O7 H7B 108.0 . .
H7A O7 H7B 107.7 . .
O2 Sr1 O3 160.6(2) 2_657 2_667
O2 Sr1 O6 82.6(2) 2_657 1_456
O3 Sr1 O6 81.1(2) 2_667 1_456
O2 Sr1 O4 78.1(2) 2_657 1_455
O3 Sr1 O4 120.0(2) 2_667 1_455
O6 Sr1 O4 123.6(3) 1_456 1_455
O2 Sr1 O1 118.6(2) 2_657 .
O3 Sr1 O1 75.4(2) 2_667 .
O6 Sr1 O1 155.1(3) 1_456 .
O4 Sr1 O1 76.5(3) 1_455 .
O2 Sr1 O7 75.1(2) 2_657 .
O3 Sr1 O7 90.4(2) 2_667 .
O6 Sr1 O7 74.3(2) 1_456 .
O4 Sr1 O7 145.2(2) 1_455 .
O1 Sr1 O7 97.5(2) . .
O2 Sr1 O3 120.4(2) 2_657 1_455
O3 Sr1 O3 73.7(2) 2_667 1_455
O6 Sr1 O3 102.5(2) 1_456 1_455
O4 Sr1 O3 49.4(2) 1_455 1_455
O1 Sr1 O3 78.9(2) . 1_455
O7 Sr1 O3 164.1(2) . 1_455
O2 Sr1 O2 71.1(2) 2_657 .
O3 Sr1 O2 118.0(2) 2_667 .
O6 Sr1 O2 143.5(2) 1_456 .
O4 Sr1 O2 75.9(2) 1_455 .
O1 Sr1 O2 48.8(2) . .
O7 Sr1 O2 74.8(2) . .
O3 Sr1 O2 112.4(2) 1_455 .
O2 Sr1 C4 101.4(3) 2_657 1_455
O3 Sr1 C4 95.7(3) 2_667 1_455
O6 Sr1 C4 118.4(3) 1_456 1_455
O4 Sr1 C4 24.9(3) 1_455 1_455
O1 Sr1 C4 72.7(3) . 1_455
O7 Sr1 C4 166.6(2) . 1_455
O3 Sr1 C4 25.0(2) 1_455 1_455
O2 Sr1 C4 91.8(3) . 1_455
O2 Sr1 C1 94.9(2) 2_657 .
O3 Sr1 C1 96.8(3) 2_667 .
O6 Sr1 C1 159.7(3) 1_456 .
O4 Sr1 C1 75.1(3) 1_455 .
O1 Sr1 C1 24.4(2) . .
O7 Sr1 C1 85.6(2) . .
O3 Sr1 C1 96.1(2) 1_455 .
O2 Sr1 C1 24.4(2) . .
C4 Sr1 C1 81.9(3) 1_455 .
O2 Sr1 Sr1 153.55(18) 2_657 2_567
O3 Sr1 Sr1 38.35(16) 2_667 2_567
O6 Sr1 Sr1 92.67(18) 1_456 2_567
O4 Sr1 Sr1 83.12(16) 1_455 2_567
O1 Sr1 Sr1 73.96(15) . 2_567
O7 Sr1 Sr1 128.74(16) . 2_567
O3 Sr1 Sr1 35.35(14) 1_455 2_567
O2 Sr1 Sr1 121.96(15) . 2_567
C4 Sr1 Sr1 58.22(19) 1_455 2_567
C1 Sr1 Sr1 98.06(19) . 2_567
O2 Sr1 Sr1 37.24(16) 2_657 2_657
O3 Sr1 Sr1 148.85(17) 2_667 2_657
O6 Sr1 Sr1 115.98(18) 1_456 2_657
O4 Sr1 Sr1 73.88(16) 1_455 2_657
O1 Sr1 Sr1 82.01(15) . 2_657
O7 Sr1 Sr1 71.36(15) . 2_657
O3 Sr1 Sr1 122.79(14) 1_455 2_657
O2 Sr1 Sr1 33.88(14) . 2_657
C4 Sr1 Sr1 97.83(19) 1_455 2_657
C1 Sr1 Sr1 57.87(18) . 2_657
Sr1 Sr1 Sr1 150.00(4) 2_567 2_657

loop_
_geom_bond_atom_site_label_1
_geom_bond_atom_site_label_2
_geom_bond_distance
_geom_bond_site_symmetry_2
C1 O2 1.262(12) .
C1 O1 1.274(12) .
C1 C2 1.475(14) .
C1 Sr1 3.052(10) .
C2 C9 1.391(14) .
C2 C3 1.401(14) .
C3 C5 1.390(14) .
C3 C4 1.510(13) .
C4 O3 1.254(12) .
C4 O4 1.258(12) .
C4 Sr1 2.971(10) 1_655
C5 C6 1.391(15) .
C5 H5 0.9500 .
C6 C8 1.370(17) .
C6 C7 1.524(15) .
C7 O6 1.221(13) .
C7 O5 1.304(14) .
C8 C9 1.397(16) .
C8 H8 0.9500 .
C9 H9 0.9500 .
O1 Sr1 2.610(7) .
O2 Sr1 2.505(7) 2_657
O2 Sr1 2.719(7) .
O3 Sr1 2.529(7) 2_667
O3 Sr1 2.712(7) 1_655
O4 Sr1 2.580(7) 1_655
O5 H5A 0.8400 .
O6 Sr1 2.554(8) 1_654
O7 Sr1 2.669(8) .
O7 H7A 0.8500 .
O7 H7B 0.8500 .
Sr1 O2 2.505(7) 2_657
Sr1 O3 2.529(7) 2_667
Sr1 O6 2.554(8) 1_456
Sr1 O4 2.580(7) 1_455
Sr1 O3 2.712(7) 1_455
Sr1 C4 2.971(10) 1_455
Sr1 Sr1 4.1951(17) 2_567
Sr1 Sr1 4.2510(17) 2_657
